data_2238535
loop_
_publ_author_name
'Bern\`es, Sylvain'
'Hern\'andez-T\'ellez, Guadalupe'
'Sharma, Manju'
'Portillo-Moreno, Oscar'
'Guti\'errez, Ren\'e'

_publ_section_title
;
 2,5-Bis{[(--)-(<i>S</i>)-1-(4-methylphenyl)ethyl]iminomethyl}thiophene
;
_journal_coeditor_code NC2315
_journal_issue 9
_journal_name_full 'Acta Crystallographica Section E'
_journal_page_first o1428
_journal_paper_doi 10.1107/S1600536813021685
_journal_volume 69
_journal_year 2013
_chemical_formula_iupac 'C24 H26 N2 S'
_chemical_formula_moiety 'C24 H26 N2 S'
_chemical_formula_sum 'C24 H26 N2 S'
_chemical_formula_weight 374.53
_chemical_melting_point 423
_chemical_name_systematic
;
2,5-Bis{[(-)-(<i>S</i>)-1-(4-methylphenyl)ethyl]iminomethyl}thiophene
;
_space_group_IT_number 18
_symmetry_cell_setting orthorhombic
_symmetry_space_group_name_Hall 'P 2bc 2'
_symmetry_space_group_name_H-M 'P 2 21 21'
_atom_sites_solution_hydrogens geom
_atom_sites_solution_primary direct
_atom_sites_solution_secondary difmap
_audit_creation_method SHELXL-2013
_cell_angle_alpha 90.00
_cell_angle_beta 90.00
_cell_angle_gamma 90.00
_cell_formula_units_Z 2
_cell_length_a 6.278(3)
_cell_length_b 7.900(3)
_cell_length_c 21.500(7)
_cell_measurement_pressure 101(2)
_cell_measurement_reflns_used 71
_cell_measurement_temperature 298.0(10)
_cell_measurement_theta_max 12.30
_cell_measurement_theta_min 4.19
_cell_volume 1066.3(7)
_computing_cell_refinement 'XSCANS (Siemens, 1996)'
_computing_data_collection 'XSCANS (Siemens, 1996)'
_computing_data_reduction 'XSCANS (Siemens, 1996)'
_computing_molecular_graphics 'Mercury (Macrae <i>et al.</i>, 2008)'
_computing_publication_material 'SHELXL2013 (Sheldrick, 2008)'
_computing_structure_refinement 'SHELXL2013 (Sheldrick, 2008)'
_computing_structure_solution 'SHELXS2013 (Sheldrick, 2008)'
_diffrn_ambient_temperature 298.0(10)
_diffrn_measured_fraction_theta_full 0.976
_diffrn_measured_fraction_theta_max 1.001
_diffrn_measurement_device_type 'Bruker P4'
_diffrn_measurement_method '2\q/\w scans'
_diffrn_radiation_monochromator graphite
_diffrn_radiation_source 'fine-focus sealed tube'
_diffrn_radiation_type MoK\a
_diffrn_radiation_wavelength 0.71073
_diffrn_reflns_av_R_equivalents 0.0663
_diffrn_reflns_av_sigmaI/netI 0.0463
_diffrn_reflns_limit_h_max 5
_diffrn_reflns_limit_h_min -7
_diffrn_reflns_limit_k_max 9
_diffrn_reflns_limit_k_min -9
_diffrn_reflns_limit_l_max 25
_diffrn_reflns_limit_l_min -25
_diffrn_reflns_number 3046
_diffrn_reflns_theta_full 25.242
_diffrn_reflns_theta_max 25.048
_diffrn_reflns_theta_min 1.894
_diffrn_standards_decay_% 2.5
_diffrn_standards_interval_count 97
_diffrn_standards_number 3
_exptl_absorpt_coefficient_mu 0.162
_exptl_absorpt_correction_T_max 0.985
_exptl_absorpt_correction_T_min 0.754
_exptl_absorpt_correction_type psi-scan
_exptl_absorpt_process_details '(XSCANS; Siemens, 1996)'
_exptl_crystal_colour Colourless
_exptl_crystal_density_diffrn 1.166
_exptl_crystal_density_method 'not measured'
_exptl_crystal_description plate
_exptl_crystal_F_000 400
_exptl_crystal_size_max 0.50
_exptl_crystal_size_mid 0.32
_exptl_crystal_size_min 0.10
_refine_diff_density_max 0.220
_refine_diff_density_min -0.263
_refine_ls_abs_structure_details
;
Flack x determined using 412 quotients [(I+)-(I-)]/[(I+)+(I-)]
(Parsons & Flack, 2004)
;
_refine_ls_abs_structure_Flack -0.08(18)
_refine_ls_extinction_method none
_refine_ls_goodness_of_fit_ref 1.063
_refine_ls_hydrogen_treatment constr
_refine_ls_matrix_type full
_refine_ls_number_constraints 0
_refine_ls_number_parameters 125
_refine_ls_number_reflns 1767
_refine_ls_number_restraints 0
_refine_ls_restrained_S_all 1.063
_refine_ls_R_factor_all 0.0781
_refine_ls_R_factor_gt 0.0519
_refine_ls_shift/su_max 0.000
_refine_ls_shift/su_mean 0.000
_refine_ls_structure_factor_coef Fsqd
_refine_ls_weighting_details 'w=1/[\s^2^(Fo^2^)+(0.0559P)^2^+0.7600P] where P=(Fo^2^+2Fc^2^)/3'
_refine_ls_weighting_scheme calc
_refine_ls_wR_factor_gt 0.1275
_refine_ls_wR_factor_ref 0.1554
_reflns_number_gt 1352
_reflns_number_total 1767
_reflns_threshold_expression I>2\s(I)
_cod_data_source_file nc2315.cif
_cod_data_source_block I
_cod_original_cell_volume 1066.4(7)
_cod_database_code 2238535
_cod_database_fobs_code 2238535
_shelxl_version_number 2.013

loop_
_symmetry_equiv_pos_as_xyz
'x, y, z'
'x, -y, -z'
'-x, -y+1/2, z+1/2'
'-x, y+1/2, -z+1/2'

loop_
_atom_site_type_symbol
_atom_site_label
_atom_site_fract_x
_atom_site_fract_y
_atom_site_fract_z
_atom_site_U_iso_or_equiv
_atom_site_adp_type
_atom_site_calc_flag
_atom_site_occupancy
S S1 0.6440(3) 0.5000 1.0000 0.0580(5) Uani d 1
C C2 0.8347(8) 0.3700(6) 0.9686(2) 0.0536(12) Uani d 1
C C3 1.0327(8) 0.4251(7) 0.9825(2) 0.0645(15) Uani d 1
H H3B 1.1562 0.3696 0.9701 0.077 Uiso calc 1
C C4 0.7765(9) 0.2268(7) 0.9303(2) 0.0579(13) Uani d 1
H H4A 0.8834 0.1535 0.9172 0.069 Uiso calc 1
N N5 0.5897(7) 0.1971(6) 0.91410(19) 0.0578(11) Uani d 1
C C6 0.5569(9) 0.0468(7) 0.8745(2) 0.0651(15) Uani d 1
H H6B 0.6951 0.0064 0.8594 0.078 Uiso calc 1
C C7 0.4544(14) -0.0898(8) 0.9141(3) 0.099(2) Uani d 1
H H7B 0.5485 -0.1196 0.9476 0.148 Uiso calc 1
H H7C 0.4271 -0.1879 0.8890 0.148 Uiso calc 1
H H7D 0.3226 -0.0483 0.9309 0.148 Uiso calc 1
C C8 0.4176(8) 0.0904(6) 0.8199(2) 0.0540(12) Uani d 1
C C9 0.2393(8) 0.1892(7) 0.8261(2) 0.0605(14) Uani d 1
H H9B 0.2074 0.2369 0.8645 0.073 Uiso calc 1
C C10 0.1074(9) 0.2188(8) 0.7765(3) 0.0665(14) Uani d 1
H H10A -0.0132 0.2855 0.7822 0.080 Uiso calc 1
C C11 0.1489(9) 0.1524(7) 0.7186(3) 0.0627(13) Uani d 1
C C12 0.3281(10) 0.0573(7) 0.7125(2) 0.0697(15) Uani d 1
H H12D 0.3618 0.0133 0.6736 0.084 Uiso calc 1
C C13 0.4616(9) 0.0235(8) 0.7617(2) 0.0657(14) Uani d 1
H H13D 0.5812 -0.0441 0.7559 0.079 Uiso calc 1
C C14 0.0019(11) 0.1849(9) 0.6647(3) 0.091(2) Uani d 1
H H14A 0.0789 0.1720 0.6265 0.136 Uiso calc 1
H H14B -0.0533 0.2980 0.6675 0.136 Uiso calc 1
H H14C -0.1138 0.1055 0.6659 0.136 Uiso calc 1

loop_
_atom_site_aniso_label
_atom_site_aniso_U_11
_atom_site_aniso_U_22
_atom_site_aniso_U_33
_atom_site_aniso_U_12
_atom_site_aniso_U_13
_atom_site_aniso_U_23
S1 0.0456(10) 0.0627(11) 0.0658(10) 0.000 0.000 -0.0035(10)
C2 0.051(3) 0.062(3) 0.048(2) 0.001(3) 0.001(2) -0.004(2)
C3 0.046(3) 0.085(4) 0.062(3) 0.005(3) 0.002(2) -0.018(3)
C4 0.056(3) 0.063(3) 0.055(3) 0.005(3) 0.002(2) -0.004(3)
N5 0.059(3) 0.057(3) 0.057(2) 0.002(2) -0.007(2) -0.006(2)
C6 0.068(3) 0.064(4) 0.064(3) 0.006(3) -0.017(3) -0.011(3)
C7 0.151(7) 0.063(4) 0.082(4) -0.013(4) -0.040(5) 0.012(3)
C8 0.055(3) 0.048(3) 0.059(3) 0.000(2) 0.001(2) -0.005(2)
C9 0.056(3) 0.068(3) 0.057(3) 0.004(3) 0.006(2) -0.009(3)
C10 0.056(3) 0.063(3) 0.080(3) 0.007(3) 0.000(3) -0.005(3)
C11 0.064(3) 0.055(3) 0.068(3) -0.009(3) -0.010(3) 0.000(3)
C12 0.080(4) 0.069(4) 0.059(3) 0.000(3) -0.002(3) -0.009(3)
C13 0.064(3) 0.066(3) 0.067(3) 0.015(3) -0.003(2) -0.018(3)
C14 0.098(5) 0.087(5) 0.088(4) -0.005(4) -0.032(4) 0.008(4)

loop_
_atom_type_symbol
_atom_type_description
_atom_type_scat_dispersion_real
_atom_type_scat_dispersion_imag
_atom_type_scat_source
C C 0.0033 0.0016 'International Tables Vol C Tables 4.2.6.8 and 6.1.1.4'
H H 0.0000 0.0000 'International Tables Vol C Tables 4.2.6.8 and 6.1.1.4'
N N 0.0061 0.0033 'International Tables Vol C Tables 4.2.6.8 and 6.1.1.4'
S S 0.1246 0.1234 'International Tables Vol C Tables 4.2.6.8 and 6.1.1.4'

loop_
_geom_angle_atom_site_label_1
_geom_angle_atom_site_label_2
_geom_angle_atom_site_label_3
_geom_angle_site_symmetry_1
_geom_angle_site_symmetry_3
_geom_angle
C2 S1 C2 . 2_567 91.5(3)
C3 C2 C4 . . 127.6(5)
C3 C2 S1 . . 111.2(4)
C4 C2 S1 . . 121.1(4)
C2 C3 C3 . 2_567 113.0(3)
C2 C3 H3B . . 123.5
C3 C3 H3B 2_567 . 123.5
N5 C4 C2 . . 123.0(5)
N5 C4 H4A . . 118.5
C2 C4 H4A . . 118.5
C4 N5 C6 . . 116.4(4)
N5 C6 C8 . . 110.3(4)
N5 C6 C7 . . 107.9(4)
C8 C6 C7 . . 110.7(5)
N5 C6 H6B . . 109.3
C8 C6 H6B . . 109.3
C7 C6 H6B . . 109.3
C6 C7 H7B . . 109.5
C6 C7 H7C . . 109.5
H7B C7 H7C . . 109.5
C6 C7 H7D . . 109.5
H7B C7 H7D . . 109.5
H7C C7 H7D . . 109.5
C9 C8 C13 . . 117.8(5)
C9 C8 C6 . . 122.0(5)
C13 C8 C6 . . 120.1(5)
C10 C9 C8 . . 121.1(5)
C10 C9 H9B . . 119.5
C8 C9 H9B . . 119.5
C9 C10 C11 . . 121.6(5)
C9 C10 H10A . . 119.2
C11 C10 H10A . . 119.2
C12 C11 C10 . . 117.0(5)
C12 C11 C14 . . 122.0(6)
C10 C11 C14 . . 121.0(6)
C11 C12 C13 . . 122.6(5)
C11 C12 H12D . . 118.7
C13 C12 H12D . . 118.7
C12 C13 C8 . . 119.9(5)
C12 C13 H13D . . 120.0
C8 C13 H13D . . 120.0
C11 C14 H14A . . 109.5
C11 C14 H14B . . 109.5
H14A C14 H14B . . 109.5
C11 C14 H14C . . 109.5
H14A C14 H14C . . 109.5
H14B C14 H14C . . 109.5

loop_
_geom_bond_atom_site_label_1
_geom_bond_atom_site_label_2
_geom_bond_site_symmetry_2
_geom_bond_distance
S1 C2 . 1.716(5)
S1 C2 2_567 1.716(5)
C2 C3 . 1.350(7)
C2 C4 . 1.446(7)
C3 C3 2_567 1.403(10)
C3 H3B . 0.9300
C4 N5 . 1.246(6)
C4 H4A . 0.9300
N5 C6 . 1.475(7)
C6 C8 . 1.504(7)
C6 C7 . 1.518(9)
C6 H6B . 0.9800
C7 H7B . 0.9600
C7 H7C . 0.9600
C7 H7D . 0.9600
C8 C9 . 1.371(7)
C8 C13 . 1.387(7)
C9 C10 . 1.370(7)
C9 H9B . 0.9300
C10 C11 . 1.377(8)
C10 H10A . 0.9300
C11 C12 . 1.359(8)
C11 C14 . 1.502(8)
C12 C13 . 1.374(8)
C12 H12D . 0.9300
C13 H13D . 0.9300
C14 H14A . 0.9600
C14 H14B . 0.9600
C14 H14C . 0.9600

loop_
_geom_torsion_atom_site_label_1
_geom_torsion_atom_site_label_2
_geom_torsion_atom_site_label_3
_geom_torsion_atom_site_label_4
_geom_torsion_site_symmetry_1
_geom_torsion_site_symmetry_4
_geom_torsion
C2 S1 C2 C3 2_567 . 0.5(3)
C2 S1 C2 C4 2_567 . -177.0(5)
C4 C2 C3 C3 . 2_567 176.0(5)
S1 C2 C3 C3 . 2_567 -1.3(7)
C3 C2 C4 N5 . . -171.3(5)
S1 C2 C4 N5 . . 5.7(7)
C2 C4 N5 C6 . . 179.4(4)
C4 N5 C6 C8 . . -132.6(5)
C4 N5 C6 C7 . . 106.3(6)
N5 C6 C8 C9 . . -42.7(7)
C7 C6 C8 C9 . . 76.6(7)
N5 C6 C8 C13 . . 140.5(5)
C7 C6 C8 C13 . . -100.2(6)
C13 C8 C9 C10 . . 0.9(8)
C6 C8 C9 C10 . . -175.9(5)
C8 C9 C10 C11 . . -0.6(9)
C9 C10 C11 C12 . . -0.7(9)
C9 C10 C11 C14 . . 179.6(6)
C10 C11 C12 C13 . . 1.6(9)
C14 C11 C12 C13 . . -178.6(6)
C11 C12 C13 C8 . . -1.4(9)
C9 C8 C13 C12 . . 0.0(8)
C6 C8 C13 C12 . . 176.9(5)
